data_4332945
loop_
_publ_author_name
'Han, Mi-Kyung'
'Wu, Ya-Qiao'
'Kramer, Matthew'
'Vatovez, Benjamin'
'Grandjean, Fernande'
'Long, Gary J.'
'Miller, Gordon J.'

_publ_section_title
;
 Superstructure in RE2-xFe4Si14-y(RE = Y, Gd&#x2212;Lu) Characterized by
 Diffraction, Electron Microscopy, and M\"ossbauer Spectroscopy
;
_journal_issue 26
_journal_name_full 'Inorganic Chemistry'
_journal_page_first 10503
_journal_page_last 10519
_journal_paper_doi 10.1021/ic061117c
_journal_volume 45
_journal_year 2006
_chemical_formula_sum 'Fe4 Lu1.2 Si9.9'
_chemical_formula_weight 711.46
_chemical_name_systematic
; 
 ? 
;
_space_group_IT_number 194
_symmetry_cell_setting hexagonal
_symmetry_space_group_name_Hall '-P 6c 2c'
_symmetry_space_group_name_H-M 'P 63/m m c'
_atom_sites_solution_hydrogens geom
_atom_sites_solution_primary direct
_atom_sites_solution_secondary difmap
_audit_creation_method SHELXL-97
_cell_angle_alpha 90.00
_cell_angle_beta 90.00
_cell_angle_gamma 120.00
_cell_formula_units_Z 1
_cell_length_a 3.9225(6)
_cell_length_b 3.9225(6)
_cell_length_c 15.249(3)
_cell_measurement_temperature 293(2)
_cell_volume 203.19(6)
_computing_cell_refinement 'Bruker XSCANS'
_computing_data_collection 'Bruker XSCANS'
_computing_data_reduction 'Bruker SHELXTL'
_computing_molecular_graphics 'Bruker SHELXTL'
_computing_publication_material 'Bruker SHELXTL'
_computing_structure_refinement 'SHELXL-97 (Sheldrick, 1997)'
_computing_structure_solution 'SHELXS-97 (Sheldrick, 1990)'
_diffrn_ambient_temperature 293(2)
_diffrn_measured_fraction_theta_full 1.000
_diffrn_measured_fraction_theta_max 0.992
_diffrn_measurement_device_type 'Bruker P4'
_diffrn_measurement_method '\w scans'
_diffrn_radiation_monochromator graphite
_diffrn_radiation_source 'fine-focus sealed tube'
_diffrn_radiation_type MoK\a
_diffrn_radiation_wavelength 0.71073
_diffrn_reflns_av_R_equivalents 0.0357
_diffrn_reflns_av_sigmaI/netI 0.0191
_diffrn_reflns_limit_h_max 4
_diffrn_reflns_limit_h_min -5
_diffrn_reflns_limit_k_max 5
_diffrn_reflns_limit_k_min -5
_diffrn_reflns_limit_l_max 19
_diffrn_reflns_limit_l_min -19
_diffrn_reflns_number 1523
_diffrn_reflns_theta_full 25.00
_diffrn_reflns_theta_max 28.08
_diffrn_reflns_theta_min 2.67
_exptl_absorpt_coefficient_mu 22.791
_exptl_absorpt_correction_type none
_exptl_crystal_colour metallic
_exptl_crystal_density_diffrn 5.814
_exptl_crystal_density_method 'not measured'
_exptl_crystal_F_000 328
_exptl_crystal_size_max 0.040
_exptl_crystal_size_mid 0.025
_exptl_crystal_size_min 0.020
_refine_diff_density_max 2.288
_refine_diff_density_min -0.895
_refine_diff_density_rms 0.157
_refine_ls_extinction_coef 0.017(2)
_refine_ls_extinction_expression Fc^*^=kFc[1+0.001xFc^2^\l^3^/sin(2\q)]^-1/4^
_refine_ls_extinction_method SHELXL
_refine_ls_goodness_of_fit_ref 1.193
_refine_ls_hydrogen_treatment mixed
_refine_ls_matrix_type full
_refine_ls_number_parameters 19
_refine_ls_number_reflns 127
_refine_ls_number_restraints 0
_refine_ls_restrained_S_all 1.193
_refine_ls_R_factor_all 0.0167
_refine_ls_R_factor_gt 0.0167
_refine_ls_shift/su_max 0.000
_refine_ls_shift/su_mean 0.000
_refine_ls_structure_factor_coef Fsqd
_refine_ls_weighting_details 'calc w=1/[\s^2^(Fo^2^)+(0.0117P)^2^+0.8387P] where P=(Fo^2^+2Fc^2^)/3'
_refine_ls_weighting_scheme calc
_refine_ls_wR_factor_gt 0.0382
_refine_ls_wR_factor_ref 0.0382
_reflns_number_gt 127
_reflns_number_total 127
_reflns_threshold_expression >2sigma(I)
_cod_data_source_file ic061117csup5.cif
_cod_data_source_block p63mmc
_cod_depositor_comments
;
The following automatic conversions were performed:

'_symmetry_cell_setting' value 'Hexagonal' changed to 'hexagonal'
according to /home/saulius/struct/CIF-dictionaries/cif_core.dic
dictionary named 'cif_core.dic' version 2.4.2 from 2011-04-26.

Automatic conversion script
Id: cif_fix_values 1891 2012-01-12 08:04:46Z andrius 
;
_cod_original_sg_symbol_H-M P6(3)/mmc
_cod_original_formula_sum 'Fe4 Lu1.20 Si9.90'
_cod_database_code 4332945

loop_
_symmetry_equiv_pos_as_xyz
'x, y, z'
'-y, x-y, z'
'-x+y, -x, z'
'-x, -y, z+1/2'
'y, -x+y, z+1/2'
'x-y, x, z+1/2'
'y, x, -z'
'x-y, -y, -z'
'-x, -x+y, -z'
'-y, -x, -z+1/2'
'-x+y, y, -z+1/2'
'x, x-y, -z+1/2'
'-x, -y, -z'
'y, -x+y, -z'
'x-y, x, -z'
'x, y, -z-1/2'
'-y, x-y, -z-1/2'
'-x+y, -x, -z-1/2'
'-y, -x, z'
'-x+y, y, z'
'x, x-y, z'
'y, x, z-1/2'
'x-y, -y, z-1/2'
'-x, -x+y, z-1/2'

loop_
_atom_site_label
_atom_site_type_symbol
_atom_site_fract_x
_atom_site_fract_y
_atom_site_fract_z
_atom_site_U_iso_or_equiv
_atom_site_adp_type
_atom_site_occupancy
_atom_site_symmetry_multiplicity
_atom_site_calc_flag
_atom_site_refinement_flags
Lu1 Lu 0.3333 0.6667 0.7500 0.0068(3) Uani 0.605(3) 12 d SP
Fe1 Fe 0.6667 0.3333 0.60817(6) 0.0061(3) Uani 1 6 d S
Si1 Si 0.3333 0.6667 0.54563(12) 0.0067(4) Uani 1 6 d S
Si2 Si 0.0000 1.0000 0.63438(12) 0.0074(4) Uani 1 6 d S
Si3 Si -0.0692(15) 0.4654(8) 0.7500 0.0114(16) Uani 0.296(7) 4 d SP

loop_
_atom_site_aniso_label
_atom_site_aniso_U_11
_atom_site_aniso_U_22
_atom_site_aniso_U_33
_atom_site_aniso_U_23
_atom_site_aniso_U_13
_atom_site_aniso_U_12
Lu1 0.0075(3) 0.0075(3) 0.0054(4) 0.000 0.000 0.00375(14)
Fe1 0.0064(4) 0.0064(4) 0.0056(5) 0.000 0.000 0.00318(19)
Si1 0.0075(5) 0.0075(5) 0.0050(8) 0.000 0.000 0.0038(3)
Si2 0.0074(5) 0.0074(5) 0.0074(8) 0.000 0.000 0.0037(3)
Si3 0.020(3) 0.013(2) 0.003(2) 0.000 0.000 0.0102(16)

loop_
_atom_type_symbol
_atom_type_description
_atom_type_scat_dispersion_real
_atom_type_scat_dispersion_imag
_atom_type_scat_source
Si Si 0.0817 0.0704 'International Tables Vol C Tables 4.2.6.8 and 6.1.1.4'
Fe Fe 0.3463 0.8444 'International Tables Vol C Tables 4.2.6.8 and 6.1.1.4'
Lu Lu -0.4720 5.8584 'International Tables Vol C Tables 4.2.6.8 and 6.1.1.4'

loop_
_geom_angle_atom_site_label_1
_geom_angle_atom_site_label_2
_geom_angle_atom_site_label_3
_geom_angle
_geom_angle_site_symmetry_1
_geom_angle_site_symmetry_3
Si3 Lu1 Si3 120.000(2) . 3_565
Si3 Lu1 Si3 120.000(1) . 2_665
Si3 Lu1 Si3 120.000(2) 3_565 2_665
Si3 Lu1 Si3 15.98(7) . 3_455
Si3 Lu1 Si3 135.98(8) 3_565 3_455
Si3 Lu1 Si3 104.02(8) 2_665 3_455
Si3 Lu1 Si3 135.98(8) . 1_665
Si3 Lu1 Si3 15.98(7) 3_565 1_665
Si3 Lu1 Si3 104.02(8) 2_665 1_665
Si3 Lu1 Si3 151.97(15) 3_455 1_665
Si3 Lu1 Si3 104.02(7) . 2_675
Si3 Lu1 Si3 15.98(8) 3_565 2_675
Si3 Lu1 Si3 135.98(8) 2_665 2_675
Si3 Lu1 Si3 120.000(1) 3_455 2_675
Si3 Lu1 Si3 31.97(15) 1_665 2_675
Si3 Lu1 Si3 15.98(8) . 2_565
Si3 Lu1 Si3 104.02(7) 3_565 2_565
Si3 Lu1 Si3 135.98(8) 2_665 2_565
Si3 Lu1 Si3 31.97(15) 3_455 2_565
Si3 Lu1 Si3 120.000(1) 1_665 2_565
Si3 Lu1 Si3 88.03(15) 2_675 2_565
Si3 Lu1 Si3 135.98(8) . 1_655
Si3 Lu1 Si3 104.02(8) 3_565 1_655
Si3 Lu1 Si3 15.98(8) 2_665 1_655
Si3 Lu1 Si3 120.000(4) 3_455 1_655
Si3 Lu1 Si3 88.03(15) 1_665 1_655
Si3 Lu1 Si3 120.000(5) 2_675 1_655
Si3 Lu1 Si3 151.97(15) 2_565 1_655
Si3 Lu1 Si3 104.02(8) . 3
Si3 Lu1 Si3 135.98(8) 3_565 3
Si3 Lu1 Si3 15.98(8) 2_665 3
Si3 Lu1 Si3 88.03(15) 3_455 3
Si3 Lu1 Si3 120.000(5) 1_665 3
Si3 Lu1 Si3 151.97(16) 2_675 3
Si3 Lu1 Si3 120.000(5) 2_565 3
Si3 Lu1 Si3 31.97(15) 1_655 3
Si3 Lu1 Si2 142.10(3) . 16_657
Si3 Lu1 Si2 66.763(10) 3_565 16_657
Si3 Lu1 Si2 66.763(10) 2_665 16_657
Si3 Lu1 Si2 139.34(4) 3_455 16_657
Si3 Lu1 Si2 55.43(5) 1_665 16_657
Si3 Lu1 Si2 78.98(6) 2_675 16_657
Si3 Lu1 Si2 139.34(4) 2_565 16_657
Si3 Lu1 Si2 55.43(5) 1_655 16_657
Si3 Lu1 Si2 78.98(6) 3 16_657
Si3 Lu1 Si2 66.763(10) . 16_557
Si3 Lu1 Si2 66.763(10) 3_565 16_557
Si3 Lu1 Si2 142.10(3) 2_665 16_557
Si3 Lu1 Si2 78.98(6) 3_455 16_557
Si3 Lu1 Si2 78.98(6) 1_665 16_557
Si3 Lu1 Si2 55.43(5) 2_675 16_557
Si3 Lu1 Si2 55.43(5) 2_565 16_557
Si3 Lu1 Si2 139.34(4) 1_655 16_557
Si3 Lu1 Si2 139.34(4) 3 16_557
Si2 Lu1 Si2 86.21(4) 16_657 16_557
Si3 Lu1 Si2 66.763(10) . .
Si3 Lu1 Si2 66.763(10) 3_565 .
Si3 Lu1 Si2 142.10(3) 2_665 .
Si3 Lu1 Si2 78.98(6) 3_455 .
Si3 Lu1 Si2 78.98(6) 1_665 .
Si3 Lu1 Si2 55.43(5) 2_675 .
Si3 Lu1 Si2 55.43(5) 2_565 .
Si3 Lu1 Si2 139.34(4) 1_655 .
Si3 Lu1 Si2 139.34(4) 3 .
Si2 Lu1 Si2 133.53(2) 16_657 .
Si2 Lu1 Si2 75.80(6) 16_557 .
Si2 Fe1 Si2 117.04(3) 1_645 1_655
Si2 Fe1 Si2 117.04(3) 1_645 1_545
Si2 Fe1 Si2 117.04(3) 1_655 1_545
Si2 Fe1 Si3 69.56(7) 1_645 1_655
Si2 Fe1 Si3 69.56(6) 1_655 1_655
Si2 Fe1 Si3 102.53(13) 1_545 1_655
Si2 Fe1 Si3 69.56(7) 1_645 3
Si2 Fe1 Si3 102.53(13) 1_655 3
Si2 Fe1 Si3 69.56(6) 1_545 3
Si3 Fe1 Si3 38.8(2) 1_655 3
Si2 Fe1 Si3 102.53(13) 1_645 2_665
Si2 Fe1 Si3 69.56(7) 1_655 2_665
Si2 Fe1 Si3 69.56(7) 1_545 2_665
Si3 Fe1 Si3 38.8(2) 1_655 2_665
Si3 Fe1 Si3 38.8(2) 3 2_665
Si2 Fe1 Si1 100.01(5) 1_645 13_666
Si2 Fe1 Si1 100.01(5) 1_655 13_666
Si2 Fe1 Si1 100.01(5) 1_545 13_666
Si3 Fe1 Si1 157.46(12) 1_655 13_666
Si3 Fe1 Si1 157.46(12) 3 13_666
Si3 Fe1 Si1 157.46(12) 2_665 13_666
Si2 Fe1 Si1 67.27(3) 1_645 1_545
Si2 Fe1 Si1 167.17(7) 1_655 1_545
Si2 Fe1 Si1 67.27(3) 1_545 1_545
Si3 Fe1 Si1 122.35(6) 1_655 1_545
Si3 Fe1 Si1 90.30(13) 3 1_545
Si3 Fe1 Si1 122.35(6) 2_665 1_545
Si1 Fe1 Si1 67.16(4) 13_666 1_545
Si2 Fe1 Si1 67.27(3) 1_645 1_655
Si2 Fe1 Si1 67.27(3) 1_655 1_655
Si2 Fe1 Si1 167.17(7) 1_545 1_655
Si3 Fe1 Si1 90.30(13) 1_655 1_655
Si3 Fe1 Si1 122.35(6) 3 1_655
Si3 Fe1 Si1 122.35(6) 2_665 1_655
Si1 Fe1 Si1 67.16(4) 13_666 1_655
Si1 Fe1 Si1 105.91(5) 1_545 1_655
Si2 Fe1 Si1 167.17(7) 1_645 .
Si2 Fe1 Si1 67.27(3) 1_655 .
Si2 Fe1 Si1 67.27(3) 1_545 .
Si3 Fe1 Si1 122.35(6) 1_655 .
Si3 Fe1 Si1 122.35(6) 3 .
Si3 Fe1 Si1 90.30(12) 2_665 .
Si1 Fe1 Si1 67.16(4) 13_666 .
Si1 Fe1 Si1 105.91(5) 1_545 .
Si1 Fe1 Si1 105.91(5) 1_655 .
Si2 Fe1 Lu1 61.57(3) 1_645 1_655
Si2 Fe1 Lu1 61.57(3) 1_655 1_655
Si2 Fe1 Lu1 126.31(6) 1_545 1_655
Si3 Fe1 Lu1 23.78(12) 1_655 1_655
Si3 Fe1 Lu1 60.04(9) 3 1_655
Si3 Fe1 Lu1 60.04(9) 2_665 1_655
Si1 Fe1 Lu1 133.681(14) 13_666 1_655
Si1 Fe1 Lu1 126.96(3) 1_545 1_655
Si1 Fe1 Lu1 66.52(4) 1_655 1_655
Si1 Fe1 Lu1 126.96(3) . 1_655
Si2 Fe1 Lu1 61.57(3) 1_645 1_545
Si2 Fe1 Lu1 126.31(6) 1_655 1_545
Si2 Fe1 Lu1 61.57(3) 1_545 1_545
Si3 Fe1 Lu1 60.04(9) 1_655 1_545
Si3 Fe1 Lu1 23.78(12) 3 1_545
Si3 Fe1 Lu1 60.04(9) 2_665 1_545
Si1 Fe1 Lu1 133.681(14) 13_666 1_545
Si1 Fe1 Lu1 66.52(4) 1_545 1_545
Si1 Fe1 Lu1 126.96(3) 1_655 1_545
Si1 Fe1 Lu1 126.96(3) . 1_545
Lu1 Fe1 Lu1 77.56(2) 1_655 1_545
Fe1 Si1 Fe1 112.84(4) 13_666 1_565
Fe1 Si1 Fe1 112.84(4) 13_666 1_455
Fe1 Si1 Fe1 105.91(5) 1_565 1_455
Fe1 Si1 Fe1 112.84(4) 13_666 .
Fe1 Si1 Fe1 105.91(5) 1_565 .
Fe1 Si1 Fe1 105.91(5) 1_455 .
Fe1 Si1 Si2 120.86(5) 13_666 1_655
Fe1 Si1 Si2 53.51(2) 1_565 1_655
Fe1 Si1 Si2 126.30(8) 1_455 1_655
Fe1 Si1 Si2 53.51(2) . 1_655
Fe1 Si1 Si2 120.86(5) 13_666 .
Fe1 Si1 Si2 53.51(2) 1_565 .
Fe1 Si1 Si2 53.51(2) 1_455 .
Fe1 Si1 Si2 126.30(8) . .
Si2 Si1 Si2 96.04(6) 1_655 .
Fe1 Si1 Si2 120.86(5) 13_666 1_545
Fe1 Si1 Si2 126.30(8) 1_565 1_545
Fe1 Si1 Si2 53.51(2) 1_455 1_545
Fe1 Si1 Si2 53.51(2) . 1_545
Si2 Si1 Si2 96.04(6) 1_655 1_545
Si2 Si1 Si2 96.04(6) . 1_545
Fe1 Si1 Si1 58.43(7) 13_666 13_566
Fe1 Si1 Si1 126.570(12) 1_565 13_566
Fe1 Si1 Si1 54.41(4) 1_455 13_566
Fe1 Si1 Si1 126.570(11) . 13_566
Si2 Si1 Si1 179.29(11) 1_655 13_566
Si2 Si1 Si1 84.43(3) . 13_566
Si2 Si1 Si1 84.43(3) 1_545 13_566
Fe1 Si1 Si1 58.43(7) 13_666 13_676
Fe1 Si1 Si1 54.41(4) 1_565 13_676
Fe1 Si1 Si1 126.570(12) 1_455 13_676
Fe1 Si1 Si1 126.570(11) . 13_676
Si2 Si1 Si1 84.43(3) 1_655 13_676
Si2 Si1 Si1 84.43(3) . 13_676
Si2 Si1 Si1 179.29(11) 1_545 13_676
Si1 Si1 Si1 95.10(9) 13_566 13_676
Fe1 Si1 Si1 58.43(7) 13_666 13_666
Fe1 Si1 Si1 126.570(11) 1_565 13_666
Fe1 Si1 Si1 126.570(11) 1_455 13_666
Fe1 Si1 Si1 54.41(4) . 13_666
Si2 Si1 Si1 84.43(3) 1_655 13_666
Si2 Si1 Si1 179.29(11) . 13_666
Si2 Si1 Si1 84.43(3) 1_545 13_666
Si1 Si1 Si1 95.10(9) 13_566 13_666
Si1 Si1 Si1 95.10(9) 13_676 13_666
Fe1 Si1 Lu1 180.0 13_666 .
Fe1 Si1 Lu1 67.16(4) 1_565 .
Fe1 Si1 Lu1 67.16(4) 1_455 .
Fe1 Si1 Lu1 67.16(4) . .
Si2 Si1 Lu1 59.14(5) 1_655 .
Si2 Si1 Lu1 59.14(5) . .
Si2 Si1 Lu1 59.14(5) 1_545 .
Si1 Si1 Lu1 121.57(7) 13_566 .
Si1 Si1 Lu1 121.57(7) 13_676 .
Si1 Si1 Lu1 121.57(7) 13_666 .
Fe1 Si2 Fe1 117.04(3) 1_465 1_455
Fe1 Si2 Fe1 117.04(3) 1_465 1_565
Fe1 Si2 Fe1 117.04(3) 1_455 1_565
Fe1 Si2 Si1 139.13(9) 1_465 .
Fe1 Si2 Si1 59.21(2) 1_455 .
Fe1 Si2 Si1 59.21(2) 1_565 .
Fe1 Si2 Si1 59.21(2) 1_465 1_455
Fe1 Si2 Si1 59.21(2) 1_455 1_455
Fe1 Si2 Si1 139.13(9) 1_565 1_455
Si1 Si2 Si1 96.04(6) . 1_455
Fe1 Si2 Si1 59.21(2) 1_465 1_565
Fe1 Si2 Si1 139.13(9) 1_455 1_565
Fe1 Si2 Si1 59.21(2) 1_565 1_565
Si1 Si2 Si1 96.04(6) . 1_565
Si1 Si2 Si1 96.04(6) 1_455 1_565
Fe1 Si2 Si3 101.72(12) 1_465 2_675
Fe1 Si2 Si3 134.73(10) 1_455 2_675
Fe1 Si2 Si3 55.96(7) 1_565 2_675
Si1 Si2 Si3 105.39(11) . 2_675
Si1 Si2 Si3 158.49(11) 1_455 2_675
Si1 Si2 Si3 80.15(6) 1_565 2_675
Fe1 Si2 Si3 134.73(10) 1_465 3_565
Fe1 Si2 Si3 101.72(12) 1_455 3_565
Fe1 Si2 Si3 55.96(7) 1_565 3_565
Si1 Si2 Si3 80.15(6) . 3_565
Si1 Si2 Si3 158.49(12) 1_455 3_565
Si1 Si2 Si3 105.39(11) 1_565 3_565
Si3 Si2 Si3 34.1(2) 2_675 3_565
Fe1 Si2 Si3 55.96(7) 1_465 1_565
Fe1 Si2 Si3 134.73(11) 1_455 1_565
Fe1 Si2 Si3 101.72(12) 1_565 1_565
Si1 Si2 Si3 158.49(11) . 1_565
Si1 Si2 Si3 105.39(11) 1_455 1_565
Si1 Si2 Si3 80.15(6) 1_565 1_565
Si3 Si2 Si3 53.1(2) 2_675 1_565
Si3 Si2 Si3 80.50(5) 3_565 1_565
Fe1 Si2 Si3 101.72(12) 1_465 2_565
Fe1 Si2 Si3 55.96(7) 1_455 2_565
Fe1 Si2 Si3 134.73(10) 1_565 2_565
Si1 Si2 Si3 105.39(11) . 2_565
Si1 Si2 Si3 80.15(6) 1_455 2_565
Si1 Si2 Si3 158.49(11) 1_565 2_565
Si3 Si2 Si3 95.59(6) 2_675 2_565
Si3 Si2 Si3 80.50(5) 3_565 2_565
Si3 Si2 Si3 80.50(5) 1_565 2_565
Fe1 Si2 Si3 55.96(7) 1_465 3_465
Fe1 Si2 Si3 101.72(12) 1_455 3_465
Fe1 Si2 Si3 134.73(11) 1_565 3_465
Si1 Si2 Si3 158.49(11) . 3_465
Si1 Si2 Si3 80.15(6) 1_455 3_465
Si1 Si2 Si3 105.39(11) 1_565 3_465
Si3 Si2 Si3 80.50(5) 2_675 3_465
Si3 Si2 Si3 95.59(6) 3_565 3_465
Si3 Si2 Si3 34.1(2) 1_565 3_465
Si3 Si2 Si3 53.1(2) 2_565 3_465
Fe1 Si2 Si3 134.73(10) 1_465 .
Fe1 Si2 Si3 55.96(7) 1_455 .
Fe1 Si2 Si3 101.72(12) 1_565 .
Si1 Si2 Si3 80.15(6) . .
Si1 Si2 Si3 105.39(11) 1_455 .
Si1 Si2 Si3 158.49(12) 1_565 .
Si3 Si2 Si3 80.50(5) 2_675 .
Si3 Si2 Si3 53.1(2) 3_565 .
Si3 Si2 Si3 95.59(6) 1_565 .
Si3 Si2 Si3 34.1(2) 2_565 .
Si3 Si2 Si3 80.50(5) 3_465 .
Lu1 Si3 Si3 150.000(1) . 3_455
Lu1 Si3 Si3 150.0 . 2_565
Si3 Si3 Si3 60.0 3_455 2_565
Lu1 Si3 Fe1 112.54(12) . 1_455
Si3 Si3 Fe1 70.62(10) 3_455 1_455
Si3 Si3 Fe1 70.62(10) 2_565 1_455
Lu1 Si3 Fe1 112.53(12) . 16_457
Si3 Si3 Fe1 70.62(10) 3_455 16_457
Si3 Si3 Fe1 70.62(10) 2_565 16_457
Fe1 Si3 Fe1 134.9(2) 1_455 16_457
Lu1 Si3 Si3 30.000(1) . 3_565
Si3 Si3 Si3 180.00(13) 3_455 3_565
Si3 Si3 Si3 120.000(2) 2_565 3_565
Fe1 Si3 Si3 109.38(10) 1_455 3_565
Fe1 Si3 Si3 109.38(10) 16_457 3_565
Lu1 Si3 Si3 30.0 . 2_665
Si3 Si3 Si3 120.0 3_455 2_665
Si3 Si3 Si3 180.0 2_565 2_665
Fe1 Si3 Si3 109.38(10) 1_455 2_665
Fe1 Si3 Si3 109.38(10) 16_457 2_665
Si3 Si3 Si3 60.000(3) 3_565 2_665
Lu1 Si3 Si2 84.91(11) . 16_557
Si3 Si3 Si2 116.57(10) 3_455 16_557
Si3 Si3 Si2 72.93(10) 2_565 16_557
Fe1 Si3 Si2 130.47(8) 1_455 16_557
Fe1 Si3 Si2 54.48(3) 16_457 16_557
Si3 Si3 Si2 63.43(11) 3_565 16_557
Si3 Si3 Si2 107.07(10) 2_665 16_557
Lu1 Si3 Si2 84.91(11) . 1_545
Si3 Si3 Si2 72.93(11) 3_455 1_545
Si3 Si3 Si2 116.57(10) 2_565 1_545
Fe1 Si3 Si2 54.48(3) 1_455 1_545
Fe1 Si3 Si2 130.47(8) 16_457 1_545
Si3 Si3 Si2 107.07(10) 3_565 1_545
Si3 Si3 Si2 63.43(11) 2_665 1_545
Si2 Si3 Si2 169.8(2) 16_557 1_545
Lu1 Si3 Si2 84.91(11) . 16_547
Si3 Si3 Si2 72.93(10) 3_455 16_547
Si3 Si3 Si2 116.57(10) 2_565 16_547
Fe1 Si3 Si2 130.47(8) 1_455 16_547
Fe1 Si3 Si2 54.48(3) 16_457 16_547
Si3 Si3 Si2 107.07(10) 3_565 16_547
Si3 Si3 Si2 63.43(10) 2_665 16_547
Si2 Si3 Si2 95.59(6) 16_557 16_547
Si2 Si3 Si2 83.50(6) 1_545 16_547
Lu1 Si3 Si2 84.91(11) . .
Si3 Si3 Si2 116.57(10) 3_455 .
Si3 Si3 Si2 72.93(10) 2_565 .
Fe1 Si3 Si2 54.48(3) 1_455 .
Fe1 Si3 Si2 130.47(8) 16_457 .
Si3 Si3 Si2 63.43(10) 3_565 .
Si3 Si3 Si2 107.07(10) 2_665 .
Si2 Si3 Si2 83.50(6) 16_557 .
Si2 Si3 Si2 95.59(6) 1_545 .
Si2 Si3 Si2 169.8(2) 16_547 .
Lu1 Si3 Lu1 135.98(7) . 1_445
Si3 Si3 Lu1 14.02(7) 3_455 1_445
Si3 Si3 Lu1 74.02(7) 2_565 1_445
Fe1 Si3 Lu1 74.00(10) 1_455 1_445
Fe1 Si3 Lu1 74.00(10) 16_457 1_445
Si3 Si3 Lu1 165.98(7) 3_565 1_445
Si3 Si3 Lu1 105.98(7) 2_665 1_445
Si2 Si3 Lu1 125.35(14) 16_557 1_445
Si2 Si3 Lu1 63.20(5) 1_545 1_445
Si2 Si3 Lu1 63.20(5) 16_547 1_445
Si2 Si3 Lu1 125.35(14) . 1_445

loop_
_geom_bond_atom_site_label_1
_geom_bond_atom_site_label_2
_geom_bond_distance
_geom_bond_site_symmetry_2
Lu1 Si3 1.367(5) .
Lu1 Si3 1.367(5) 3_565
Lu1 Si3 1.367(5) 2_665
Lu1 Si3 2.822(4) 3_455
Lu1 Si3 2.822(4) 1_665
Lu1 Si3 2.822(4) 2_675
Lu1 Si3 2.822(4) 2_565
Lu1 Si3 2.822(4) 1_655
Lu1 Si3 2.822(4) 3
Lu1 Si2 2.8700(11) 16_657
Lu1 Si2 2.8700(11) 16_557
Lu1 Si2 2.8700(11) .
Fe1 Si2 2.2997(5) 1_645
Fe1 Si2 2.2997(5) 1_655
Fe1 Si2 2.2997(5) 1_545
Fe1 Si3 2.341(2) 1_655
Fe1 Si3 2.341(2) 3
Fe1 Si3 2.341(2) 2_665
Fe1 Si1 2.345(2) 13_666
Fe1 Si1 2.4573(9) 1_545
Fe1 Si1 2.4573(9) 1_655
Fe1 Si1 2.4573(9) .
Fe1 Lu1 3.1314(7) 1_655
Fe1 Lu1 3.1314(7) 1_545
Si1 Fe1 2.345(2) 13_666
Si1 Fe1 2.4573(9) 1_565
Si1 Fe1 2.4573(9) 1_455
Si1 Si2 2.6382(13) 1_655
Si1 Si2 2.6382(13) .
Si1 Si2 2.6382(13) 1_545
Si1 Si1 2.6581(19) 13_566
Si1 Si1 2.6581(19) 13_676
Si1 Si1 2.6581(19) 13_666
Si2 Fe1 2.2997(5) 1_465
Si2 Fe1 2.2997(5) 1_455
Si2 Fe1 2.2997(5) 1_565
Si2 Si1 2.6383(13) 1_455
Si2 Si1 2.6383(13) 1_565
Si2 Si3 2.6476(13) 2_675
Si2 Si3 2.6476(13) 3_565
Si2 Si3 2.6476(13) 1_565
Si2 Si3 2.6476(13) 2_565
Si2 Si3 2.6476(13) 3_465
Si2 Si3 2.6476(13) .
Si3 Si3 1.554(9) 3_455
Si3 Si3 1.554(9) 2_565
Si3 Fe1 2.341(2) 1_455
Si3 Fe1 2.341(2) 16_457
Si3 Si3 2.368(9) 3_565
Si3 Si3 2.368(9) 2_665
Si3 Si2 2.6476(13) 16_557
Si3 Si2 2.6476(13) 1_545
Si3 Si2 2.6476(13) 16_547
Si3 Lu1 2.822(4) 1_445
